data_9012501
loop_
_publ_author_name
'Cherin, P.'
'Unger, P.'

_publ_section_title
;
 The crystal structure of trigonal selenium
;
_journal_name_full 'Inorganic Chemistry'
_journal_page_first 1589
_journal_page_last 1591
_journal_paper_doi 10.1021/ic50054a037
_journal_volume 6
_journal_year 1967
_chemical_compound_source Synthetic
_chemical_formula_sum Se
_chemical_name_common Selenium
_chemical_name_mineral Selenium
_space_group_IT_number 152
_symmetry_space_group_name_Hall 'P 31 2"'
_symmetry_space_group_name_H-M 'P 31 2 1'
_cell_angle_alpha 90
_cell_angle_beta 90
_cell_angle_gamma 120
_cell_length_a 4.3662
_cell_length_b 4.3662
_cell_length_c 4.9536
_cell_formula_units_Z 3
_cell_volume 81.782
_database_code_amcsd 0012674
_exptl_crystal_density_diffrn 4.810
_cod_database_code 9012501

loop_
_space_group_symop_operation_xyz
x,y,z
y,x,-z
-y,x-y,1/3+z
-x,-x+y,1/3-z
-x+y,-x,2/3+z
x-y,-y,2/3-z

loop_
_atom_site_aniso_label
_atom_site_aniso_U_11
_atom_site_aniso_U_22
_atom_site_aniso_U_33
_atom_site_aniso_U_12
_atom_site_aniso_U_13
_atom_site_aniso_U_23
Se 0.02448 0.03020 0.04693 0.01510 0.00000 0.00000

loop_
_atom_site_label
_atom_site_fract_x
_atom_site_fract_y
_atom_site_fract_z
Se 0.22540 0.00000 0.33333

loop_
_cod_related_entry_id
_cod_related_entry_database
_cod_related_entry_code
1 AMCSD 0012674
